data_1556355
loop_
_publ_author_name
'Camp, Cl\'ement'
'Guidal, Valentin'
'Biswas, Biplab'
'P\'ecaut, Jacques'
'Dubois, Lionel'
'Mazzanti, Marinella'

_publ_section_title
;
 Multielectron redox chemistry of lanthanide Schiff-base complexes
;
_journal_issue 8
_journal_name_full 'Chemical Science'
_journal_page_first 2433
_journal_paper_doi 10.1039/C2SC20476B
_journal_volume 3
_journal_year 2012
_chemical_formula_sum 'C39.5 H45.5 K N3.5 Nd O8'
_chemical_formula_weight 880.63
_space_group_IT_number 14
_space_group_name_Hall '-P 2yn'
_space_group_name_H-M_alt 'P 1 21/n 1'
_symmetry_cell_setting monoclinic
_symmetry_space_group_name_H-M 'P 1 21/n 1'
_atom_sites_solution_hydrogens difmap
_atom_sites_solution_primary direct
_atom_sites_solution_secondary difmap
_audit_creation_method SHELXL-97
_cell_angle_alpha 90.00
_cell_angle_beta 102.603(2)
_cell_angle_gamma 90.00
_cell_formula_units_Z 4
_cell_length_a 13.3718(3)
_cell_length_b 15.0596(3)
_cell_length_c 19.3034(4)
_cell_measurement_reflns_used 9737
_cell_measurement_temperature 150(2)
_cell_measurement_theta_max 32.3768
_cell_measurement_theta_min 3.3511
_cell_volume 3793.54(14)
_computing_cell_refinement
;
CrysAlisPro, Oxford Diffraction Ltd.,
Version 1.171.34.44 (release 25-10-2010 CrysAlis171 .NET)
(compiled Oct 25 2010,18:11:34)
;
_computing_data_collection
;
CrysAlisPro, Oxford Diffraction Ltd.,
Version 1.171.34.44 (release 25-10-2010 CrysAlis171 .NET)
(compiled Oct 25 2010,18:11:34)
;
_computing_data_reduction
;
CrysAlisPro, Oxford Diffraction Ltd.,
Version 1.171.34.44 (release 25-10-2010 CrysAlis171 .NET)
(compiled Oct 25 2010,18:11:34)
;
_computing_structure_refinement 'SHELXL-97 (Sheldrick, 1997)'
_computing_structure_solution 'SHELXS-97 (Sheldrick, 1990)'
_diffrn_ambient_temperature 150(2)
_diffrn_detector_area_resol_mean 15.9653
_diffrn_measured_fraction_theta_full 0.998
_diffrn_measured_fraction_theta_max 0.998
_diffrn_measurement_details
;
#__ type_ start__ end____ width___ exp.time_
1 omega -39.00 98.00 1.0000 220.0000
omega____ theta____ kappa____ phi______ frames
- 25.4051 0.0000 -180.0000 137

#__ type_ start__ end____ width___ exp.time_
2 omega -8.00 73.00 1.0000 220.0000
omega____ theta____ kappa____ phi______ frames
- 25.4051 -109.0000 158.0000 81

#__ type_ start__ end____ width___ exp.time_
3 omega -3.00 95.00 1.0000 220.0000
omega____ theta____ kappa____ phi______ frames
- 25.4051 77.0000 -60.0000 98

#__ type_ start__ end____ width___ exp.time_
4 omega -104.00 -59.00 1.0000 220.0000
omega____ theta____ kappa____ phi______ frames
- -27.1239 179.0000 -30.0000 45

#__ type_ start__ end____ width___ exp.time_
5 omega -74.00 -10.00 1.0000 220.0000
omega____ theta____ kappa____ phi______ frames
- -27.1239 109.0000 -106.0000 64

;
_diffrn_measurement_device_type 'Xcalibur, Sapphire3'
_diffrn_measurement_method '\w scans'
_diffrn_radiation_monochromator graphite
_diffrn_radiation_source 'fine-focus sealed tube'
_diffrn_radiation_type MoK\a
_diffrn_radiation_wavelength 0.71073
_diffrn_reflns_av_R_equivalents 0.0561
_diffrn_reflns_av_sigmaI/netI 0.0574
_diffrn_reflns_limit_h_max 17
_diffrn_reflns_limit_h_min -17
_diffrn_reflns_limit_k_max 20
_diffrn_reflns_limit_k_min -20
_diffrn_reflns_limit_l_max 25
_diffrn_reflns_limit_l_min -25
_diffrn_reflns_number 33205
_diffrn_reflns_theta_full 28.20
_diffrn_reflns_theta_max 28.28
_diffrn_reflns_theta_min 3.36
_exptl_absorpt_coefficient_mu 1.535
_exptl_absorpt_correction_T_max 0.9744
_exptl_absorpt_correction_T_min 0.5273
_exptl_absorpt_correction_type multi-scan
_exptl_absorpt_process_details
;
CrysAlisPro, Oxford Diffraction Ltd.,
Version 1.171.34.44 (release 25-10-2010 CrysAlis171 .NET)
(compiled Oct 25 2010,18:11:34)
Empirical absorption correction using spherical harmonics,
implemented in SCALE3 ABSPACK scaling algorithm.
;
_exptl_crystal_colour yellow
_exptl_crystal_density_diffrn 1.542
_exptl_crystal_density_method 'not measured'
_exptl_crystal_description needle
_exptl_crystal_F_000 1800
_exptl_crystal_size_max 0.48
_exptl_crystal_size_mid 0.10
_exptl_crystal_size_min 0.02
_refine_diff_density_max 1.158
_refine_diff_density_min -0.683
_refine_diff_density_rms 0.103
_refine_ls_goodness_of_fit_ref 1.036
_refine_ls_hydrogen_treatment refall
_refine_ls_matrix_type full
_refine_ls_number_parameters 669
_refine_ls_number_reflns 9388
_refine_ls_number_restraints 7
_refine_ls_restrained_S_all 1.036
_refine_ls_R_factor_all 0.0613
_refine_ls_R_factor_gt 0.0384
_refine_ls_shift/su_max 0.057
_refine_ls_shift/su_mean 0.001
_refine_ls_structure_factor_coef Fsqd
_refine_ls_weighting_details 'calc w=1/[\s^2^(Fo^2^)+(0.0323P)^2^+0.7244P] where P=(Fo^2^+2Fc^2^)/3'
_refine_ls_weighting_scheme calc
_refine_ls_wR_factor_gt 0.0731
_refine_ls_wR_factor_ref 0.0796
_reflns_number_gt 7219
_reflns_number_total 9388
_reflns_threshold_expression >2sigma(I)
_cod_data_source_file c2sc20476b.txt
_cod_data_source_block cc161
_cod_original_cell_volume 3793.53(14)
_cod_original_sg_symbol_H-M 'P 21/n'
_cod_original_formula_sum 'C39.50 H45.50 K N3.50 Nd O8'
_cod_database_code 1556355

loop_
_symmetry_equiv_pos_as_xyz
'x, y, z'
'-x+1/2, y+1/2, -z+1/2'
'-x, -y, -z'
'x-1/2, -y-1/2, z-1/2'

loop_
_atom_site_label
_atom_site_type_symbol
_atom_site_fract_x
_atom_site_fract_y
_atom_site_fract_z
_atom_site_U_iso_or_equiv
_atom_site_adp_type
_atom_site_occupancy
_atom_site_symmetry_multiplicity
_atom_site_calc_flag
_atom_site_refinement_flags
_atom_site_disorder_assembly
_atom_site_disorder_group
Nd1 Nd 0.870599(8) 0.485278(8) 0.005684(6) 0.01604(3) Uani 1 1 d . . .
O1 O 0.82829(11) 0.34052(10) 0.03113(8) 0.0229(4) Uani 1 1 d . . .
O2 O 0.78904(11) 0.60837(10) 0.04384(8) 0.0219(4) Uani 1 1 d . . .
N1 N 1.02845(13) 0.41417(11) 0.06559(9) 0.0166(4) Uani 1 1 d . . .
N2 N 1.00600(13) 0.57809(11) 0.07042(9) 0.0165(4) Uani 1 1 d . . .
C1 C 0.87457(17) 0.26800(14) 0.05962(11) 0.0193(5) Uani 1 1 d . . .
H1 H 0.7600(18) 0.2071(15) 0.0786(11) 0.024(6) Uiso 1 1 d . . .
C2 C 0.82046(18) 0.20027(16) 0.08537(12) 0.0252(6) Uani 1 1 d . . .
H2 H 0.835(2) 0.0845(16) 0.1318(12) 0.037(7) Uiso 1 1 d . . .
C3 C 0.8675(2) 0.12535(16) 0.11680(13) 0.0290(6) Uani 1 1 d . . .
H3 H 1.0016(17) 0.0687(15) 0.1427(11) 0.021(6) Uiso 1 1 d . . .
C4 C 0.9712(2) 0.11360(16) 0.12427(13) 0.0293(6) Uani 1 1 d . . .
H4 H 1.0947(17) 0.1728(14) 0.1061(11) 0.016(6) Uiso 1 1 d . . .
C5 C 1.02755(18) 0.17918(16) 0.09889(12) 0.0248(6) Uani 1 1 d . . .
C6 C 0.98168(16) 0.25486(14) 0.06623(11) 0.0183(5) Uani 1 1 d . . .
C7 C 1.04188(16) 0.32592(14) 0.03757(11) 0.0166(5) Uani 1 1 d . . .
H7 H 1.1110(16) 0.3093(13) 0.0493(10) 0.012(4) Uiso 1 1 d . . .
C8 C 1.09598(15) 0.45178(15) 0.12198(10) 0.0176(5) Uani 1 1 d . . .
C9 C 1.17555(17) 0.41240(15) 0.17162(11) 0.0211(5) Uani 1 1 d . . .
H9 H 1.1808(17) 0.3551(14) 0.1704(11) 0.018(6) Uiso 1 1 d . . .
C10 C 1.24142(18) 0.46311(16) 0.22194(11) 0.0245(6) Uani 1 1 d . . .
H10 H 1.2960(19) 0.4302(16) 0.2537(12) 0.034(7) Uiso 1 1 d . . .
C11 C 1.23112(17) 0.55453(16) 0.22338(11) 0.0241(6) Uani 1 1 d . . .
H11 H 1.2753(18) 0.5914(15) 0.2561(11) 0.022(6) Uiso 1 1 d . . .
C12 C 1.15201(17) 0.59685(15) 0.17557(11) 0.0206(5) Uani 1 1 d . . .
H12 H 1.1435(18) 0.6572(15) 0.1820(11) 0.023(6) Uiso 1 1 d . . .
C13 C 1.08323(15) 0.54796(14) 0.12455(10) 0.0167(5) Uani 1 1 d . . .
C14 C 0.99410(16) 0.67071(14) 0.04828(11) 0.0168(5) Uani 1 1 d . . .
H14 H 1.0577(16) 0.7012(13) 0.0594(10) 0.012(4) Uiso 1 1 d . . .
C15 C 0.91774(16) 0.72063(14) 0.08128(11) 0.0168(5) Uani 1 1 d . . .
C16 C 0.94225(17) 0.80120(15) 0.11486(12) 0.0223(5) Uani 1 1 d . . .
H16 H 1.0012(18) 0.8223(14) 0.1195(11) 0.019(6) Uiso 1 1 d . . .
C17 C 0.87340(19) 0.85069(15) 0.14319(12) 0.0250(6) Uani 1 1 d . . .
H17 H 0.8892(18) 0.9030(15) 0.1667(11) 0.022(6) Uiso 1 1 d . . .
C18 C 0.77600(18) 0.81739(16) 0.13703(12) 0.0251(6) Uani 1 1 d . . .
H18 H 0.737(2) 0.8421(17) 0.1560(13) 0.040(8) Uiso 1 1 d . . .
C19 C 0.74838(17) 0.73646(15) 0.10474(12) 0.0219(5) Uani 1 1 d . . .
H19 H 0.6825(18) 0.7126(14) 0.0972(11) 0.019(6) Uiso 1 1 d . . .
C20 C 0.81720(16) 0.68526(14) 0.07616(11) 0.0179(5) Uani 1 1 d . . .
K1 K 1.08213(4) 0.49697(3) 0.31773(3) 0.02782(13) Uani 1 1 d . . .
O21 O 0.89172(13) 0.41757(12) 0.25595(8) 0.0359(5) Uani 1 1 d . . .
O22 O 0.91238(14) 0.60253(13) 0.26481(9) 0.0406(5) Uani 1 1 d . . .
O23 O 1.06550(14) 0.67486(11) 0.36805(9) 0.0360(5) Uani 1 1 d . . .
O24 O 1.24602(12) 0.57243(11) 0.41666(8) 0.0266(4) Uani 1 1 d . . .
O25 O 1.22806(13) 0.38899(11) 0.40526(9) 0.0310(4) Uani 1 1 d . . .
O26 O 1.06911(14) 0.31201(12) 0.30494(9) 0.0353(5) Uani 1 1 d . . .
C21 C 0.8380(2) 0.4768(2) 0.20312(15) 0.0537(9) Uani 1 1 d . . .
H21A H 0.872(3) 0.485(2) 0.1666(17) 0.066(10) Uiso 1 1 d . . .
H21B H 0.776(2) 0.4468(18) 0.1794(13) 0.043(8) Uiso 1 1 d . . .
C22 C 0.8179(2) 0.5610(2) 0.23648(16) 0.0540(9) Uani 1 1 d . . .
H22A H 0.781(2) 0.600(2) 0.2029(15) 0.062(10) Uiso 1 1 d . . .
H22B H 0.783(2) 0.5464(18) 0.2708(13) 0.040(8) Uiso 1 1 d . . .
C23 C 0.9019(2) 0.6876(2) 0.29375(17) 0.0496(9) Uani 1 1 d . . .
H23A H 0.858(2) 0.7204(18) 0.2538(14) 0.050(8) Uiso 1 1 d . . .
H23B H 0.876(2) 0.6807(17) 0.3332(14) 0.041(8) Uiso 1 1 d . . .
C24 C 1.0053(2) 0.7283(2) 0.31505(17) 0.0473(9) Uani 1 1 d . . .
H24A H 1.031(2) 0.7333(18) 0.2712(14) 0.048(9) Uiso 1 1 d . . .
H24B H 1.003(2) 0.7839(19) 0.3328(14) 0.052(9) Uiso 1 1 d . . .
C25 C 1.1633(2) 0.71179(17) 0.39852(15) 0.0360(7) Uani 1 1 d . . .
H25A H 1.191(2) 0.7258(16) 0.3603(12) 0.032(7) Uiso 1 1 d . . .
H25B H 1.153(2) 0.7689(19) 0.4190(14) 0.054(9) Uiso 1 1 d . . .
C26 C 1.2211(2) 0.64988(17) 0.45123(13) 0.0321(6) Uani 1 1 d . . .
H26A H 1.2811(19) 0.6757(15) 0.4766(12) 0.029(7) Uiso 1 1 d . . .
H26B H 1.186(2) 0.6326(18) 0.4840(14) 0.047(8) Uiso 1 1 d . . .
C27 C 1.3089(2) 0.51439(18) 0.46546(12) 0.0316(6) Uani 1 1 d . . .
H27A H 1.366(2) 0.5397(19) 0.4822(15) 0.053(9) Uiso 1 1 d . . .
H27B H 1.2787(17) 0.5036(13) 0.5052(11) 0.012(6) Uiso 1 1 d . . .
C28 C 1.3242(2) 0.43029(18) 0.42897(13) 0.0320(7) Uani 1 1 d . . .
H28A H 1.3544(18) 0.4395(15) 0.3868(11) 0.022(6) Uiso 1 1 d . . .
H28B H 1.364(2) 0.3921(16) 0.4598(13) 0.034(7) Uiso 1 1 d . . .
C29 C 1.2357(2) 0.30164(17) 0.37786(14) 0.0362(7) Uani 1 1 d . . .
H29A H 1.2666(19) 0.3037(15) 0.3342(12) 0.028(7) Uiso 1 1 d . . .
H29B H 1.280(2) 0.2737(17) 0.4117(13) 0.044(8) Uiso 1 1 d . . .
C30 C 1.1312(2) 0.26235(18) 0.35890(15) 0.0421(7) Uani 1 1 d . . .
H30A H 1.1032(18) 0.2601(15) 0.4048(12) 0.025(6) Uiso 1 1 d . . .
H30B H 1.141(2) 0.205(2) 0.3458(15) 0.064(10) Uiso 1 1 d . . .
C31 C 0.9683(2) 0.27676(19) 0.28198(18) 0.0540(9) Uani 1 1 d . . .
H31A H 0.974(2) 0.2220(19) 0.2653(14) 0.050(9) Uiso 1 1 d . . .
H31B H 0.939(2) 0.2711(19) 0.3207(15) 0.057(9) Uiso 1 1 d . . .
C32 C 0.9079(2) 0.3341(2) 0.22675(16) 0.0531(9) Uani 1 1 d . . .
H32A H 0.945(2) 0.343(2) 0.1898(16) 0.065(10) Uiso 1 1 d . . .
H32B H 0.843(2) 0.308(2) 0.2057(15) 0.062(10) Uiso 1 1 d . . .
N41 N 0.66190(14) 0.45995(13) -0.04946(10) 0.0255(5) Uani 1 1 d . . .
C41 C 0.6067(2) 0.50840(17) -0.10216(14) 0.0324(6) Uani 1 1 d . . .
H41 H 0.6441(17) 0.5477(15) -0.1238(11) 0.019(4) Uiso 1 1 d . . .
C42 C 0.5017(2) 0.50163(17) -0.12420(15) 0.0381(8) Uani 1 1 d . . .
H42 H 0.470(2) 0.5366(18) -0.1617(14) 0.044(8) Uiso 1 1 d . . .
C43 C 0.45039(19) 0.44310(18) -0.09026(15) 0.0363(7) Uani 1 1 d . . .
H43 H 0.3798(19) 0.4381(16) -0.1033(12) 0.027(7) Uiso 1 1 d . . .
C44 C 0.50539(18) 0.39265(17) -0.03633(14) 0.0309(6) Uani 1 1 d . . .
H44 H 0.480(2) 0.3559(19) -0.0113(13) 0.044(9) Uiso 1 1 d . . .
C45 C 0.60997(18) 0.40181(16) -0.01801(13) 0.0279(6) Uani 1 1 d . . .
H45 H 0.6502(17) 0.3704(14) 0.0199(11) 0.019(4) Uiso 1 1 d . . .
N51 N 0.9850(5) 0.4392(4) 0.4460(3) 0.0497(19) Uani 0.50 1 d P . 1
C51 C 1.0651(2) 0.4319(2) 0.50621(16) 0.0515(9) Uani 1 1 d . . .
H51 H 1.102(3) 0.388(2) 0.5174(17) 0.074(11) Uiso 1 1 d . . .
C52 C 1.0732(2) 0.4929(2) 0.55888(14) 0.0454(8) Uani 1 1 d . . .
H52 H 1.114(2) 0.4876(18) 0.5935(15) 0.048(9) Uiso 1 1 d . . .
C53 C 1.0030(6) 0.5634(5) 0.5517(4) 0.043(2) Uani 0.50 1 d PDU . 2
H53 H 1.025(4) 0.6038(18) 0.5933(13) 0.037(15) Uiso 0.50 1 d PD A 2

loop_
_atom_site_aniso_label
_atom_site_aniso_U_11
_atom_site_aniso_U_22
_atom_site_aniso_U_33
_atom_site_aniso_U_23
_atom_site_aniso_U_13
_atom_site_aniso_U_12
Nd1 0.01053(4) 0.01814(5) 0.02059(5) -0.00111(5) 0.00592(4) -0.00110(5)
O1 0.0138(7) 0.0230(8) 0.0329(8) 0.0007(6) 0.0073(6) -0.0010(6)
O2 0.0138(7) 0.0209(8) 0.0314(8) -0.0045(6) 0.0061(6) -0.0033(6)
N1 0.0148(8) 0.0158(9) 0.0202(9) 0.0017(7) 0.0057(7) 0.0004(7)
N2 0.0115(8) 0.0173(9) 0.0210(9) -0.0012(7) 0.0041(7) 0.0003(7)
C1 0.0178(10) 0.0212(11) 0.0202(10) -0.0014(8) 0.0067(8) -0.0041(9)
C2 0.0196(11) 0.0267(12) 0.0311(12) -0.0034(9) 0.0097(9) -0.0060(10)
C3 0.0323(13) 0.0261(12) 0.0315(12) 0.0003(10) 0.0134(10) -0.0087(11)
C4 0.0314(13) 0.0204(12) 0.0366(13) 0.0070(10) 0.0085(11) 0.0013(11)
C5 0.0222(11) 0.0257(12) 0.0277(12) 0.0003(9) 0.0084(9) 0.0008(10)
C6 0.0193(10) 0.0174(10) 0.0201(10) -0.0035(8) 0.0083(8) -0.0032(9)
C7 0.0120(9) 0.0176(10) 0.0216(10) -0.0007(8) 0.0066(8) -0.0004(8)
C8 0.0139(9) 0.0227(10) 0.0189(10) 0.0010(8) 0.0099(8) 0.0016(9)
C9 0.0202(10) 0.0226(11) 0.0219(10) 0.0026(8) 0.0076(8) 0.0035(9)
C10 0.0185(11) 0.0344(13) 0.0191(10) 0.0010(9) 0.0012(8) 0.0030(10)
C11 0.0192(11) 0.0318(12) 0.0200(11) -0.0032(9) 0.0017(9) -0.0059(10)
C12 0.0196(10) 0.0237(11) 0.0206(10) -0.0031(8) 0.0085(8) -0.0014(9)
C13 0.0131(9) 0.0220(10) 0.0172(9) 0.0005(8) 0.0081(7) -0.0015(8)
C14 0.0137(9) 0.0159(10) 0.0223(10) -0.0005(8) 0.0071(8) -0.0016(8)
C15 0.0116(9) 0.0184(10) 0.0204(10) 0.0015(8) 0.0038(8) 0.0011(8)
C16 0.0181(10) 0.0221(11) 0.0277(11) -0.0012(9) 0.0074(9) -0.0029(9)
C17 0.0288(12) 0.0189(11) 0.0280(12) -0.0044(9) 0.0076(10) 0.0010(10)
C18 0.0227(11) 0.0257(12) 0.0296(12) 0.0003(9) 0.0118(9) 0.0042(10)
C19 0.0150(10) 0.0237(12) 0.0284(11) 0.0045(9) 0.0078(9) 0.0015(9)
C20 0.0171(10) 0.0178(10) 0.0200(10) 0.0036(8) 0.0064(8) 0.0000(9)
K1 0.0189(2) 0.0317(3) 0.0322(3) -0.0033(2) 0.00384(19) 0.0005(2)
O21 0.0275(9) 0.0561(12) 0.0244(8) -0.0079(8) 0.0066(7) -0.0100(9)
O22 0.0218(9) 0.0574(12) 0.0405(10) 0.0138(9) 0.0022(8) 0.0050(9)
O23 0.0342(10) 0.0302(9) 0.0436(10) 0.0065(8) 0.0086(8) 0.0039(8)
O24 0.0236(8) 0.0284(9) 0.0260(8) -0.0045(6) 0.0017(7) -0.0003(7)
O25 0.0279(9) 0.0301(9) 0.0352(9) 0.0001(7) 0.0075(7) 0.0055(8)
O26 0.0337(9) 0.0341(10) 0.0427(10) -0.0072(8) 0.0182(8) -0.0115(8)
C21 0.0352(16) 0.093(2) 0.0277(14) 0.0090(15) -0.0051(12) -0.0178(17)
C22 0.0263(15) 0.083(2) 0.0482(17) 0.0309(16) -0.0022(13) -0.0039(16)
C23 0.0360(16) 0.0529(18) 0.0570(19) 0.0184(14) 0.0038(14) 0.0180(15)
C24 0.0449(17) 0.0395(16) 0.0570(18) 0.0154(13) 0.0101(14) 0.0124(14)
C25 0.0391(15) 0.0218(13) 0.0496(16) -0.0066(11) 0.0151(12) -0.0057(12)
C26 0.0277(13) 0.0342(14) 0.0355(13) -0.0105(11) 0.0093(10) -0.0065(11)
C27 0.0242(12) 0.0447(14) 0.0233(11) 0.0030(11) -0.0002(9) -0.0013(12)
C28 0.0287(13) 0.0394(15) 0.0271(12) 0.0080(10) 0.0043(10) 0.0075(12)
C29 0.0423(15) 0.0267(13) 0.0423(15) 0.0027(11) 0.0152(12) 0.0124(12)
C30 0.0570(16) 0.0250(14) 0.0546(16) -0.0016(11) 0.0349(13) 0.0000(13)
C31 0.0437(15) 0.0349(15) 0.095(2) -0.0311(14) 0.0408(15) -0.0189(13)
C32 0.0290(14) 0.081(2) 0.0511(17) -0.0343(15) 0.0128(13) -0.0183(15)
N41 0.0167(9) 0.0284(10) 0.0327(10) -0.0074(8) 0.0087(8) -0.0028(8)
C41 0.0263(12) 0.0330(14) 0.0398(13) -0.0027(11) 0.0112(10) -0.0044(11)
C42 0.0271(13) 0.0361(16) 0.0471(15) 0.0022(11) -0.0007(12) 0.0003(12)
C43 0.0159(12) 0.0351(14) 0.0564(16) -0.0113(12) 0.0046(11) -0.0057(11)
C44 0.0195(11) 0.0302(13) 0.0460(15) -0.0067(11) 0.0139(10) -0.0071(10)
C45 0.0187(11) 0.0273(12) 0.0378(13) -0.0075(10) 0.0067(10) -0.0004(10)
N51 0.042(3) 0.086(4) 0.022(3) -0.009(3) 0.008(2) -0.014(3)
C51 0.0451(17) 0.062(2) 0.0510(17) 0.0134(14) 0.0176(14) 0.0206(16)
C52 0.0334(14) 0.076(2) 0.0258(13) 0.0081(13) 0.0034(11) 0.0048(15)
C53 0.051(4) 0.031(4) 0.050(4) 0.004(3) 0.017(3) 0.015(3)

loop_
_atom_type_symbol
_atom_type_description
_atom_type_scat_dispersion_real
_atom_type_scat_dispersion_imag
_atom_type_scat_source
C C 0.0033 0.0016 'International Tables Vol C Tables 4.2.6.8 and 6.1.1.4'
H H 0.0000 0.0000 'International Tables Vol C Tables 4.2.6.8 and 6.1.1.4'
N N 0.0061 0.0033 'International Tables Vol C Tables 4.2.6.8 and 6.1.1.4'
O O 0.0106 0.0060 'International Tables Vol C Tables 4.2.6.8 and 6.1.1.4'
K K 0.2009 0.2494 'International Tables Vol C Tables 4.2.6.8 and 6.1.1.4'
Nd Nd -0.1943 3.0179 'International Tables Vol C Tables 4.2.6.8 and 6.1.1.4'

loop_
_exptl_crystal_face_index_h
_exptl_crystal_face_index_k
_exptl_crystal_face_index_l
_exptl_crystal_face_perp_dist
_exptl_oxdiff_crystal_face_indexfrac_h
_exptl_oxdiff_crystal_face_indexfrac_k
_exptl_oxdiff_crystal_face_indexfrac_l
_exptl_oxdiff_crystal_face_x
_exptl_oxdiff_crystal_face_y
_exptl_oxdiff_crystal_face_z
0 1 -1 0.1891 -0.0003 1.0000 -0.9968 -0.0375 0.0098 -0.0461
0 -1 1 0.1741 0.0003 -1.0000 0.9968 0.0375 -0.0098 0.0461
1 0 -1 0.0390 0.9981 -0.0006 -0.9988 0.0274 0.0386 -0.0350
3 -1 0 0.0476 2.9960 -1.0015 -0.0018 0.1120 0.1266 0.0128
0 0 -1 0.0091 -0.0006 -0.0001 -0.9989 0.0038 -0.0103 -0.0360
0 0 1 0.0081 0.0006 0.0001 0.9989 -0.0038 0.0103 0.0360
-1 0 1 0.0390 -0.9981 0.0006 0.9988 -0.0274 -0.0386 0.0350

loop_
_geom_angle_atom_site_label_1
_geom_angle_atom_site_label_2
_geom_angle_atom_site_label_3
_geom_angle
_geom_angle_site_symmetry_1
_geom_angle_site_symmetry_3
O1 Nd1 O2 121.41(5) . .
O1 Nd1 N2 128.51(5) . .
O2 Nd1 N2 74.18(5) . .
O1 Nd1 N1 73.29(5) . .
O2 Nd1 N1 127.92(5) . .
N2 Nd1 N1 62.05(6) . .
O1 Nd1 N1 146.14(5) . 3_765
O2 Nd1 N1 92.08(5) . 3_765
N2 Nd1 N1 61.35(5) . 3_765
N1 Nd1 N1 90.64(5) . 3_765
O1 Nd1 N2 89.37(5) . 3_765
O2 Nd1 N2 148.92(5) . 3_765
N2 Nd1 N2 90.47(5) . 3_765
N1 Nd1 N2 61.09(5) . 3_765
N1 Nd1 N2 56.91(5) 3_765 3_765
O1 Nd1 C13 97.76(6) . 3_765
O2 Nd1 C13 129.77(6) . 3_765
N2 Nd1 C13 106.57(6) . 3_765
N1 Nd1 C13 90.56(6) . 3_765
N1 Nd1 C13 51.80(6) 3_765 3_765
N2 Nd1 C13 29.48(5) 3_765 3_765
O1 Nd1 C8 127.01(6) . 3_765
O2 Nd1 C8 100.68(6) . 3_765
N2 Nd1 C8 90.80(6) . 3_765
N1 Nd1 C8 106.46(6) . 3_765
N1 Nd1 C8 29.46(5) 3_765 3_765
N2 Nd1 C8 51.73(6) 3_765 3_765
C13 Nd1 C8 30.64(6) 3_765 3_765
O1 Nd1 N41 71.56(5) . .
O2 Nd1 N41 74.52(5) . .
N2 Nd1 N41 148.63(6) . .
N1 Nd1 N41 144.77(6) . .
N1 Nd1 N41 117.89(5) 3_765 .
N2 Nd1 N41 115.91(5) 3_765 .
C13 Nd1 N41 91.81(6) 3_765 .
C8 Nd1 N41 92.84(6) 3_765 .
O1 Nd1 Nd1 114.54(4) . 3_765
O2 Nd1 Nd1 116.57(4) . 3_765
N2 Nd1 Nd1 47.62(4) . 3_765
N1 Nd1 Nd1 47.48(4) . 3_765
N1 Nd1 Nd1 43.16(4) 3_765 3_765
N2 Nd1 Nd1 42.85(4) 3_765 3_765
C13 Nd1 Nd1 63.32(4) 3_765 3_765
C8 Nd1 Nd1 63.39(4) 3_765 3_765
N41 Nd1 Nd1 154.62(4) . 3_765
C1 O1 Nd1 138.67(13) . .
C20 O2 Nd1 136.95(13) . .
C8 N1 C7 123.72(17) . .
C8 N1 Nd1 123.27(13) . .
C7 N1 Nd1 112.96(12) . .
C8 N1 Nd1 81.52(12) . 3_765
C7 N1 Nd1 102.30(12) . 3_765
Nd1 N1 Nd1 89.36(5) . 3_765
C13 N2 C14 123.65(17) . .
C13 N2 Nd1 123.85(13) . .
C14 N2 Nd1 112.43(12) . .
C13 N2 Nd1 81.11(12) . 3_765
C14 N2 Nd1 103.08(12) . 3_765
Nd1 N2 Nd1 89.53(5) . 3_765
O1 C1 C2 121.3(2) . .
O1 C1 C6 121.7(2) . .
C2 C1 C6 117.0(2) . .
C3 C2 C1 122.3(2) . .
C3 C2 H1 122.1(17) . .
C1 C2 H1 115.5(17) . .
C2 C3 C4 120.6(2) . .
C2 C3 H2 122.2(18) . .
C4 C3 H2 117.2(18) . .
C3 C4 C5 118.8(2) . .
C3 C4 H3 122.7(17) . .
C5 C4 H3 118.5(17) . .
C6 C5 C4 121.7(2) . .
C6 C5 H4 119.8(14) . .
C4 C5 H4 118.5(14) . .
C5 C6 C1 119.6(2) . .
C5 C6 C7 122.1(2) . .
C1 C6 C7 118.26(18) . .
N1 C7 C6 112.92(18) . .
N1 C7 C14 108.47(16) . 3_765
C6 C7 C14 109.42(16) . 3_765
N1 C7 H7 110.4(12) . .
C6 C7 H7 107.3(13) . .
C14 C7 H7 108.2(12) 3_765 .
N1 C8 C9 129.6(2) . .
N1 C8 C13 111.96(17) . .
C9 C8 C13 118.30(18) . .
N1 C8 Nd1 69.02(11) . 3_765
C9 C8 Nd1 120.59(15) . 3_765
C13 C8 Nd1 74.53(11) . 3_765
C10 C9 C8 121.2(2) . .
C10 C9 H9 121.5(14) . .
C8 C9 H9 117.3(14) . .
C11 C10 C9 120.7(2) . .
C11 C10 K1 75.19(14) . .
C9 C10 K1 95.32(15) . .
C11 C10 H10 123.7(14) . .
C9 C10 H10 115.6(14) . .
K1 C10 H10 102.8(15) . .
C10 C11 C12 120.3(2) . .
C10 C11 K1 79.24(14) . .
C12 C11 K1 91.42(14) . .
C10 C11 H11 123.2(14) . .
C12 C11 H11 116.5(14) . .
K1 C11 H11 99.2(14) . .
C11 C12 C13 120.7(2) . .
C11 C12 K1 64.59(13) . .
C13 C12 K1 94.60(13) . .
C11 C12 H12 117.1(13) . .
C13 C12 H12 121.9(13) . .
K1 C12 H12 105.0(15) . .
N2 C13 C12 129.0(2) . .
N2 C13 C8 112.02(17) . .
C12 C13 C8 118.78(18) . .
N2 C13 Nd1 69.41(11) . 3_765
C12 C13 Nd1 119.48(15) . 3_765
C8 C13 Nd1 74.83(11) . 3_765
N2 C14 C15 113.07(18) . .
N2 C14 C7 108.57(16) . 3_765
C15 C14 C7 109.69(16) . 3_765
N2 C14 H14 111.2(12) . .
C15 C14 H14 108.6(13) . .
C7 C14 H14 105.5(12) 3_765 .
C16 C15 C20 118.9(2) . .
C16 C15 C14 121.36(19) . .
C20 C15 C14 119.72(18) . .
C15 C16 C17 123.2(2) . .
C15 C16 H16 120.4(16) . .
C17 C16 H16 116.4(16) . .
C18 C17 C16 117.9(2) . .
C18 C17 H17 118.1(16) . .
C16 C17 H17 124.0(16) . .
C17 C18 C19 121.0(2) . .
C17 C18 H18 119.4(19) . .
C19 C18 H18 119(2) . .
C18 C19 C20 121.9(2) . .
C18 C19 H19 124.1(14) . .
C20 C19 H19 113.9(14) . .
O2 C20 C19 121.34(19) . .
O2 C20 C15 121.50(19) . .
C19 C20 C15 117.12(19) . .
O22 K1 O26 120.48(6) . .
O22 K1 O25 163.51(6) . .
O26 K1 O25 59.86(5) . .
O22 K1 O24 118.14(5) . .
O26 K1 O24 119.09(5) . .
O25 K1 O24 59.26(5) . .
O22 K1 O21 59.92(6) . .
O26 K1 O21 60.62(5) . .
O25 K1 O21 116.90(5) . .
O24 K1 O21 162.30(5) . .
O22 K1 O23 58.23(5) . .
O26 K1 O23 161.71(6) . .
O25 K1 O23 115.57(5) . .
O24 K1 O23 60.03(5) . .
O21 K1 O23 114.04(6) . .
O22 K1 C11 101.66(6) . .
O26 K1 C11 105.18(6) . .
O25 K1 C11 93.68(6) . .
O24 K1 C11 77.33(5) . .
O21 K1 C11 120.31(5) . .
O23 K1 C11 92.57(6) . .
O22 K1 C53 92.93(15) . 3_766
O26 K1 C53 75.78(14) . 3_766
O25 K1 C53 70.90(15) . 3_766
O24 K1 C53 86.38(15) . 3_766
O21 K1 C53 76.34(15) . 3_766
O23 K1 C53 85.99(14) . 3_766
C11 K1 C53 161.88(15) . 3_766
O22 K1 C10 118.65(6) . .
O26 K1 C10 79.87(6) . .
O25 K1 C10 77.83(6) . .
O24 K1 C10 86.42(5) . .
O21 K1 C10 110.21(6) . .
O23 K1 C10 117.45(6) . .
C11 K1 C10 25.57(6) . .
C53 K1 C10 147.08(14) 3_766 .
O22 K1 N51 90.18(12) . .
O26 K1 N51 76.51(13) . .
O25 K1 N51 73.69(12) . .
O24 K1 N51 88.39(10) . .
O21 K1 N51 74.21(10) . .
O23 K1 N51 85.21(13) . .
C11 K1 N51 164.56(11) . .
C53 K1 N51 2.9(2) 3_766 .
C10 K1 N51 149.47(13) . .
O22 K1 C12 78.36(6) . .
O26 K1 C12 112.83(5) . .
O25 K1 C12 117.42(6) . .
O24 K1 C12 93.33(5) . .
O21 K1 C12 103.01(5) . .
O23 K1 C12 85.20(5) . .
C11 K1 C12 24.00(5) . .
C53 K1 C12 169.98(14) 3_766 .
C10 K1 C12 42.72(6) . .
N51 K1 C12 167.81(13) . .
O22 K1 C52 70.46(6) . 3_766
O26 K1 C52 93.96(7) . 3_766
O25 K1 C52 93.08(6) . 3_766
O24 K1 C52 90.60(6) . 3_766
O21 K1 C52 72.02(6) . 3_766
O23 K1 C52 68.10(7) . 3_766
C11 K1 C52 160.56(7) . 3_766
C53 K1 C52 23.71(14) 3_766 3_766
C10 K1 C52 170.71(7) . 3_766
N51 K1 C52 21.41(13) . 3_766
C12 K1 C52 146.41(7) . 3_766
C32 O21 C21 111.6(2) . .
C32 O21 K1 109.99(15) . .
C21 O21 K1 107.69(16) . .
C22 O22 C23 113.4(2) . .
C22 O22 K1 118.74(18) . .
C23 O22 K1 121.03(15) . .
C24 O23 C25 113.9(2) . .
C24 O23 K1 111.17(16) . .
C25 O23 K1 111.81(14) . .
C27 O24 C26 111.11(18) . .
C27 O24 K1 117.59(14) . .
C26 O24 K1 115.02(13) . .
C28 O25 C29 113.1(2) . .
C28 O25 K1 113.86(14) . .
C29 O25 K1 114.02(13) . .
C30 O26 C31 113.5(2) . .
C30 O26 K1 116.82(14) . .
C31 O26 K1 115.73(15) . .
O21 C21 C22 109.7(2) . .
O21 C21 K1 49.71(12) . .
C22 C21 K1 83.33(16) . .
O21 C21 H21A 112(2) . .
C22 C21 H21A 112.4(19) . .
K1 C21 H21A 86(2) . .
O21 C21 H21B 107.0(16) . .
C22 C21 H21B 113.2(17) . .
K1 C21 H21B 156.2(16) . .
H21A C21 H21B 102(2) . .
O22 C22 C21 108.6(3) . .
O22 C22 H22A 106.5(19) . .
C21 C22 H22A 110.7(19) . .
O22 C22 H22B 112.4(16) . .
C21 C22 H22B 106.1(17) . .
H22A C22 H22B 112(3) . .
O22 C23 C24 108.5(3) . .
O22 C23 H23A 103.6(16) . .
C24 C23 H23A 111.4(17) . .
O22 C23 H23B 108.4(17) . .
C24 C23 H23B 108.7(17) . .
H23A C23 H23B 116(2) . .
O23 C24 C23 108.4(2) . .
O23 C24 H24A 114.5(16) . .
C23 C24 H24A 106.0(16) . .
O23 C24 H24B 108.3(17) . .
C23 C24 H24B 112.4(19) . .
H24A C24 H24B 107(2) . .
O23 C25 C26 109.6(2) . .
O23 C25 H25A 104.5(15) . .
C26 C25 H25A 117.4(16) . .
O23 C25 H25B 108.5(18) . .
C26 C25 H25B 112.3(16) . .
H25A C25 H25B 104(2) . .
O24 C26 C25 109.7(2) . .
O24 C26 H26A 109.1(15) . .
C25 C26 H26A 111.2(14) . .
O24 C26 H26B 107.7(18) . .
C25 C26 H26B 113.0(18) . .
H26A C26 H26B 106(2) . .
O24 C27 C28 109.48(18) . .
O24 C27 H27A 109(2) . .
C28 C27 H27A 111(2) . .
O24 C27 H27B 110.1(13) . .
C28 C27 H27B 111.2(12) . .
H27A C27 H27B 106(2) . .
O25 C28 C27 108.7(2) . .
O25 C28 H28A 107.5(13) . .
C27 C28 H28A 113.1(13) . .
O25 C28 H28B 107.0(16) . .
C27 C28 H28B 110.4(16) . .
H28A C28 H28B 110(2) . .
O25 C29 C30 108.5(2) . .
O25 C29 H29A 110.7(13) . .
C30 C29 H29A 109.7(13) . .
O25 C29 H29B 104.8(17) . .
C30 C29 H29B 115.7(19) . .
H29A C29 H29B 107(2) . .
O26 C30 C29 110.1(2) . .
O26 C30 H30A 112.9(13) . .
C29 C30 H30A 107.3(13) . .
O26 C30 H30B 113.4(18) . .
C29 C30 H30B 105(2) . .
H30A C30 H30B 108(2) . .
O26 C31 C32 109.8(2) . .
O26 C31 H31A 107.6(19) . .
C32 C31 H31A 111.0(17) . .
O26 C31 H31B 109.0(19) . .
C32 C31 H31B 112.2(19) . .
H31A C31 H31B 107(3) . .
O21 C32 C31 109.9(2) . .
O21 C32 H32A 108.6(19) . .
C31 C32 H32A 109.2(18) . .
O21 C32 H32B 109.5(19) . .
C31 C32 H32B 111.4(18) . .
H32A C32 H32B 108(2) . .
C41 N41 C45 116.5(2) . .
C41 N41 Nd1 123.83(16) . .
C45 N41 Nd1 119.36(14) . .
N41 C41 C42 123.4(2) . .
N41 C41 H41 115.3(13) . .
C42 C41 H41 121.3(13) . .
C43 C42 C41 118.9(2) . .
C43 C42 H42 123.2(19) . .
C41 C42 H42 118.0(19) . .
C44 C43 C42 118.7(2) . .
C44 C43 H43 120.6(15) . .
C42 C43 H43 120.7(15) . .
C43 C44 C45 119.3(2) . .
C43 C44 H44 125.5(18) . .
C45 C44 H44 115.3(18) . .
N41 C45 C44 123.2(2) . .
N41 C45 H45 114.6(14) . .
C44 C45 H45 122.0(14) . .
C52 N51 C51 117.8(5) 3_766 .
C52 N51 K1 94.0(3) 3_766 .
C51 N51 K1 107.5(3) . .
C53 C51 C52 122.8(4) 3_766 .
C53 C51 N51 4.5(6) 3_766 .
C52 C51 N51 119.3(4) . .
C53 C51 H51 123(2) 3_766 .
C52 C51 H51 114(2) . .
N51 C51 H51 126(2) . .
N51 C52 C51 122.7(3) 3_766 .
N51 C52 C53 4.2(5) 3_766 .
C51 C52 C53 119.7(4) . .
N51 C52 K1 64.6(3) 3_766 3_766
C51 C52 K1 125.4(2) . 3_766
C53 C52 K1 63.3(4) . 3_766
N51 C52 H52 117(2) 3_766 .
C51 C52 H52 120(2) . .
C53 C52 H52 120(2) . .
K1 C52 H52 80(2) 3_766 .
C51 C53 C52 117.4(6) 3_766 .
C51 C53 K1 113.9(5) 3_766 3_766
C52 C53 K1 93.0(4) . 3_766
C51 C53 H53 134(2) 3_766 .
C52 C53 H53 108(3) . .
K1 C53 H53 68(2) 3_766 .

loop_
_geom_bond_atom_site_label_1
_geom_bond_atom_site_label_2
_geom_bond_distance
_geom_bond_site_symmetry_2
Nd1 O1 2.3313(15) .
Nd1 O2 2.3492(15) .
Nd1 N2 2.4095(16) .
Nd1 N1 2.4236(17) .
Nd1 N1 2.6113(18) 3_765
Nd1 N2 2.6171(18) 3_765
Nd1 C13 2.762(2) 3_765
Nd1 C8 2.766(2) 3_765
Nd1 N41 2.7875(18) .
Nd1 Nd1 3.5429(2) 3_765
O1 C1 1.315(3) .
O2 C20 1.330(3) .
N1 C8 1.376(3) .
N1 C7 1.461(3) .
N1 Nd1 2.6113(18) 3_765
N2 C13 1.376(2) .
N2 C14 1.457(3) .
N2 Nd1 2.6171(18) 3_765
C1 C2 1.403(3) .
C1 C6 1.424(3) .
C2 C3 1.367(3) .
C2 H1 0.80(2) .
C3 C4 1.374(4) .
C3 H2 0.84(3) .
C4 C5 1.395(3) .
C4 H3 0.83(2) .
C5 C6 1.380(3) .
C5 H4 0.88(2) .
C6 C7 1.515(3) .
C7 C14 1.622(3) 3_765
C7 H7 0.94(2) .
C8 C9 1.399(3) .
C8 C13 1.461(3) .
C8 Nd1 2.766(2) 3_765
C9 C10 1.389(3) .
C9 H9 0.87(2) .
C10 C11 1.385(3) .
C10 K1 3.152(2) .
C10 H10 0.98(2) .
C11 C12 1.397(3) .
C11 K1 3.102(2) .
C11 H11 0.94(2) .
C12 C13 1.401(3) .
C12 K1 3.433(2) .
C12 H12 0.93(2) .
C13 Nd1 2.762(2) 3_765
C14 C15 1.516(3) .
C14 C7 1.622(3) 3_765
C14 H14 0.95(2) .
C15 C16 1.381(3) .
C15 C20 1.429(3) .
C16 C17 1.386(3) .
C16 H16 0.84(2) .
C17 C18 1.376(3) .
C17 H17 0.91(2) .
C18 C19 1.382(3) .
C18 H18 0.79(3) .
C19 C20 1.403(3) .
C19 H19 0.93(2) .
K1 O22 2.7769(19) .
K1 O26 2.7984(18) .
K1 O25 2.8050(17) .
K1 O24 2.8133(16) .
K1 O21 2.8301(18) .
K1 O23 2.8746(18) .
K1 C53 3.119(8) 3_766
K1 N51 3.159(6) .
K1 C52 3.488(3) 3_766
O21 C32 1.413(4) .
O21 C21 1.426(3) .
O22 C22 1.408(3) .
O22 C23 1.417(4) .
O23 C24 1.408(3) .
O23 C25 1.425(3) .
O24 C27 1.419(3) .
O24 C26 1.419(3) .
O25 C28 1.412(3) .
O25 C29 1.430(3) .
O26 C30 1.398(3) .
O26 C31 1.427(3) .
C21 C22 1.474(5) .
C21 H21A 0.92(4) .
C21 H21B 0.96(3) .
C22 H22A 0.93(3) .
C22 H22B 0.92(3) .
C23 C24 1.485(4) .
C23 H23A 0.99(3) .
C23 H23B 0.91(3) .
C24 H24A 0.98(3) .
C24 H24B 0.91(3) .
C25 C26 1.469(4) .
C25 H25A 0.92(3) .
C25 H25B 0.97(3) .
C26 H26A 0.93(2) .
C26 H26B 0.91(3) .
C27 C28 1.485(4) .
C27 H27A 0.85(3) .
C27 H27B 0.96(2) .
C28 H28A 0.99(2) .
C28 H28B 0.91(2) .
C29 C30 1.488(4) .
C29 H29A 1.02(2) .
C29 H29B 0.89(3) .
C30 H30A 1.04(2) .
C30 H30B 0.92(3) .
C31 C32 1.469(4) .
C31 H31A 0.90(3) .
C31 H31B 0.92(3) .
C32 H32A 0.96(3) .
C32 H32B 0.96(3) .
N41 C41 1.336(3) .
N41 C45 1.342(3) .
C41 C42 1.380(4) .
C41 H41 0.93(2) .
C42 C43 1.368(4) .
C42 H42 0.92(3) .
C43 C44 1.367(4) .
C43 H43 0.93(2) .
C44 C45 1.373(3) .
C44 H44 0.85(3) .
C45 H45 0.94(2) .
N51 C52 1.276(7) 3_766
N51 C51 1.403(6) .
C51 C53 1.280(8) 3_766
C51 C52 1.356(4) .
C51 H51 0.83(3) .
C52 N51 1.276(7) 3_766
C52 C53 1.405(8) .
C52 K1 3.488(3) 3_766
C52 H52 0.77(3) .
C53 C51 1.280(8) 3_766
C53 K1 3.119(8) 3_766
C53 H53 1.000(17) .
